data_7715125
loop_
_publ_author_name
'Olding, Angus'
'Lucas, Nigel T.'
'Ho, Curtis C.'
'Bissember, Alex C.'

_publ_section_title
;
 Acridine-based copper(I) PNP pincer complexes: catalysts for alkyne
 hydroboration and borylation of aryl halides.
;
_journal_issue 10
_journal_name_full 'Dalton transactions (Cambridge, England : 2003)'
_journal_page_first 4471
_journal_page_last 4478
_journal_paper_doi 10.1039/d3dt04269c
_journal_volume 53
_journal_year 2024
_chemical_formula_moiety 'C39 H55 N P2'
_chemical_formula_sum 'C39 H55 N P2'
_chemical_formula_weight 599.78
_space_group_crystal_system monoclinic
_space_group_IT_number 14
_space_group_name_Hall '-P 2yn'
_space_group_name_H-M_alt 'P 1 21/n 1'
_atom_sites_solution_hydrogens geom
_audit_creation_date 2023-01-09
_audit_creation_method
;
Olex2 1.3
(compiled 2020.11.12 svn.r5f609507 for OlexSys, GUI svn.r6408)
;
_audit_update_record
;
2024-01-23 deposited with the CCDC.	2024-02-06 downloaded from the CCDC.
;
_cell_angle_alpha 90
_cell_angle_beta 92.1160(10)
_cell_angle_gamma 90
_cell_formula_units_Z 4
_cell_length_a 11.5689(2)
_cell_length_b 17.0435(3)
_cell_length_c 16.8894(2)
_cell_measurement_reflns_used 13153
_cell_measurement_temperature 100.01(10)
_cell_measurement_theta_max 72.7310
_cell_measurement_theta_min 4.5260
_cell_volume 3327.89(9)
_computing_cell_refinement 'CrysAlisPro 1.171.40.67a (Rigaku OD, 2019)'
_computing_data_collection 'CrysAlisPro 1.171.40.67a (Rigaku OD, 2019)'
_computing_data_reduction 'CrysAlisPro 1.171.40.67a (Rigaku OD, 2019)'
_computing_molecular_graphics 'Olex2 1.3 (Dolomanov et al., 2009)'
_computing_publication_material 'Olex2 1.3 (Dolomanov et al., 2009)'
_computing_structure_refinement 'SHELXL 2018/3 (Sheldrick, 2015)'
_diffrn_ambient_environment N~2~
_diffrn_ambient_temperature 100.01(10)
_diffrn_detector 'CCD plate'
_diffrn_detector_area_resol_mean 10.3449
_diffrn_detector_type Atlas
_diffrn_measured_fraction_theta_full 1.000
_diffrn_measured_fraction_theta_max 0.985
_diffrn_measurement_details
;
List of Runs (angles in degrees, time in seconds):

  # Type    Start    End  Width  t~exp~   \w     \q     \k     \f   Frames
#--------------------------------------------------------------------------
  1  \w   -122.00  -1.00   1.00    1.00    --  -42.17 -19.00 -60.00  121
  2  \w    -55.00  30.00   1.00    1.00    --  -42.17  38.00 120.00   85
  3  \w     73.00 113.00   1.00    1.00    --   42.17  38.00-150.00   40
  4  \w     18.00  69.00   1.00    1.00    --   42.17 -99.00   0.00   51
  5  \w     12.00  70.00   1.00    1.00    --   42.17 -99.00-180.00   58
  6  \w     97.00 166.00   1.00    3.00    --  104.32 125.00  60.00   69
  7  \w     99.00 156.00   1.00    3.00    --  104.32 125.00 150.00   57
  8  \w     29.00 107.00   1.00    3.00    --  104.32-100.00  -8.00   78
  9  \w     81.00 174.00   1.00    3.00    --  104.32  45.00-120.00   93
 10  \w    123.00 160.00   1.00    3.00    --  104.32  77.00   0.00   37
 11  \w    104.00 175.00   1.00    3.00    --  104.32  77.00 120.00   71
 12  \w     56.00 106.00   1.00    3.00    --  104.32 -95.00  60.00   50
 13  \w     31.00 130.00   1.00    3.00    --  104.32 -45.00  30.00   99
 14  \w     39.00 112.00   1.00    3.00    --  104.32-125.00 -60.00   73
 15  \w    104.00 156.00   1.00    3.00    --  104.32  45.00  60.00   52
 16  \w    104.00 132.00   1.00    3.00    --  104.32  77.00 -90.00   28
 17  \w     57.00 106.00   1.00    3.00    --  104.32 -95.00 150.00   49
 18  \w    137.00 163.00   1.00    3.00    --  104.32  77.00-180.00   26
 19  \w    105.00 146.00   1.00    3.00    --  104.32  45.00-180.00   41
;
_diffrn_measurement_device 'four-circle diffractometer'
_diffrn_measurement_device_type 'SuperNova, Dual, Cu at home/near, Atlas'
_diffrn_measurement_method '\w scans'
_diffrn_orient_matrix_type 'CrysAlisPro convention (1999,Acta A55,543-557)'
_diffrn_orient_matrix_UB_11 -0.0876832000
_diffrn_orient_matrix_UB_12 -0.0616904000
_diffrn_orient_matrix_UB_13 0.0268849000
_diffrn_orient_matrix_UB_21 0.0987157000
_diffrn_orient_matrix_UB_22 -0.0597617000
_diffrn_orient_matrix_UB_23 0.0129673000
_diffrn_orient_matrix_UB_31 0.0178175000
_diffrn_orient_matrix_UB_32 0.0281605000
_diffrn_orient_matrix_UB_33 0.0862798000
_diffrn_radiation_monochromator mirror
_diffrn_radiation_probe x-ray
_diffrn_radiation_type 'Cu K\a'
_diffrn_radiation_wavelength 1.54184
_diffrn_reflns_av_R_equivalents 0.0256
_diffrn_reflns_av_unetI/netI 0.0202
_diffrn_reflns_Laue_measured_fraction_full 1.000
_diffrn_reflns_Laue_measured_fraction_max 0.985
_diffrn_reflns_limit_h_max 13
_diffrn_reflns_limit_h_min -14
_diffrn_reflns_limit_k_max 21
_diffrn_reflns_limit_k_min -21
_diffrn_reflns_limit_l_max 20
_diffrn_reflns_limit_l_min -15
_diffrn_reflns_number 24711
_diffrn_reflns_point_group_measured_fraction_full 1.000
_diffrn_reflns_point_group_measured_fraction_max 0.985
_diffrn_reflns_theta_full 67.000
_diffrn_reflns_theta_max 72.656
_diffrn_reflns_theta_min 3.686
_diffrn_source 'micro-focus sealed X-ray tube'
_diffrn_source_type 'SuperNova (Cu) X-ray Source'
_exptl_absorpt_coefficient_mu 1.379
_exptl_absorpt_correction_T_max 1.000
_exptl_absorpt_correction_T_min 0.412
_exptl_absorpt_correction_type gaussian
_exptl_absorpt_process_details
;
CrysAlisPro 1.171.40.67a (Rigaku Oxford Diffraction, 2019)
Numerical absorption correction based on gaussian integration over
			a multifaceted crystal model
Empirical absorption correction using spherical harmonics,
 implemented in SCALE3 ABSPACK scaling algorithm.
;
_exptl_crystal_colour colourless
_exptl_crystal_colour_primary colourless
_exptl_crystal_density_diffrn 1.197
_exptl_crystal_description block
_exptl_crystal_F_000 1304
_exptl_crystal_size_max 0.36
_exptl_crystal_size_mid 0.24
_exptl_crystal_size_min 0.15
_refine_diff_density_max 0.341
_refine_diff_density_min -0.316
_refine_diff_density_rms 0.047
_refine_ls_extinction_method none
_refine_ls_goodness_of_fit_ref 1.039
_refine_ls_hydrogen_treatment constr
_refine_ls_matrix_type full
_refine_ls_number_parameters 379
_refine_ls_number_reflns 6530
_refine_ls_number_restraints 0
_refine_ls_restrained_S_all 1.039
_refine_ls_R_factor_all 0.0429
_refine_ls_R_factor_gt 0.0376
_refine_ls_shift/su_max 0.001
_refine_ls_shift/su_mean 0.000
_refine_ls_structure_factor_coef Fsqd
_refine_ls_weighting_details 'w=1/[\s^2^(Fo^2^)+(0.0643P)^2^+1.0318P] where P=(Fo^2^+2Fc^2^)/3'
_refine_ls_weighting_scheme calc
_refine_ls_wR_factor_gt 0.1025
_refine_ls_wR_factor_ref 0.1073
_reflns_Friedel_coverage 0.000
_reflns_number_gt 5785
_reflns_number_total 6530
_reflns_threshold_expression 'I > 2\s(I)'
_cod_data_source_file d3dt04269c2.cif
_cod_data_source_block compound_L1
_cod_depositor_comments 'Adding full bibliography for 7715123--7715127.cif.'
_cod_database_code 7715125
_shelx_shelxl_version_number 2018/3
_chemical_oxdiff_formula 'C37 H55 N1 P2'
_chemical_oxdiff_usercomment 'M645 NTL acb_AO-7-133'
_shelx_space_group_comment
;
The symmetry employed for this shelxl refinement is uniquely defined
by the following loop, which should always be used as a source of
symmetry information in preference to the above space-group names.
They are only intended as comments.
;
_shelx_estimated_absorpt_t_max 0.820
_shelx_estimated_absorpt_t_min 0.637
_reflns_odcompleteness_completeness 99.97
_reflns_odcompleteness_iscentric 1
_reflns_odcompleteness_theta 66.49
_olex2_refinement_description
;
1. Fixed Uiso
 At 1.2 times of:
  All C(H) groups, All C(H,H) groups
2.a Ternary CH refined with riding coordinates:
 C21(H21), C33(H33), C41(H41), C47(H47)
2.b Secondary CH2 refined with riding coordinates:
 C14(H14A,H14B), C15(H15A,H15B), C22(H22A,H22B), C23(H23A,H23B), C24(H24A,
 H24B), C25(H25A,H25B), C26(H26A,H26B), C28(H28A,H28B), C29(H29A,H29B),
 C30(H30A,H30B), C31(H31A,H31B), C32(H32A,H32B), C42(H42A,H42B), C43(H43A,H43B),
  C44(H44A,H44B), C45(H45A,H45B), C46(H46A,H46B), C48(H48A,H48B), C49(H49A,
 H49B), C50(H50A,H50B), C51(H51A,H51B), C52(H52A,H52B)
2.c Aromatic/amide H refined with riding coordinates:
 C2(H2), C3(H3), C4(H4), C5(H5), C6(H6), C7(H7), C8(H8)
;
_olex2_submission_special_instructions 'No special instructions were received'
_oxdiff_exptl_absorpt_empirical_details
;
Empirical correction (ABSPACK) includes:
- Absorption correction using spherical harmonics
- Frame scaling
;
_oxdiff_exptl_absorpt_empirical_full_max 1.208
_oxdiff_exptl_absorpt_empirical_full_min 0.882

loop_
_space_group_symop_operation_xyz
'x, y, z'
'-x+1/2, y+1/2, -z+1/2'
'-x, -y, -z'
'x-1/2, -y-1/2, z-1/2'

loop_
_atom_site_label
_atom_site_type_symbol
_atom_site_fract_x
_atom_site_fract_y
_atom_site_fract_z
_atom_site_U_iso_or_equiv
_atom_site_adp_type
_atom_site_occupancy
_atom_site_site_symmetry_order
_atom_site_calc_flag
_atom_site_refinement_flags_posn
_atom_site_refinement_flags_adp
_atom_site_refinement_flags_occupancy
_atom_site_disorder_assembly
_atom_site_disorder_group
P1 P 0.21346(3) 0.62993(2) 0.66609(2) 0.02081(10) Uani 1 1 d . . . . .
P2 P 0.78918(3) 0.76987(2) 0.72978(2) 0.02421(11) Uani 1 1 d . . . . .
N1 N 0.56149(10) 0.56908(7) 0.64073(6) 0.0202(2) Uani 1 1 d . . . . .
C1 C 0.37890(12) 0.50685(8) 0.65829(8) 0.0219(3) Uani 1 1 d . . . . .
C2 C 0.30739(13) 0.44460(9) 0.64152(8) 0.0260(3) Uani 1 1 d . . . . .
H2 H 0.231534 0.445044 0.661223 0.031 Uiso 1 1 calc R U . . .
C3 C 0.34221(14) 0.37930(9) 0.59578(9) 0.0287(3) Uani 1 1 d . . . . .
H3 H 0.289952 0.337160 0.585719 0.034 Uiso 1 1 calc R U . . .
C4 C 0.44994(14) 0.37689(8) 0.56638(9) 0.0270(3) Uani 1 1 d . . . . .
H4 H 0.473127 0.332867 0.536332 0.032 Uiso 1 1 calc R U . . .
C5 C 0.63908(13) 0.44196(8) 0.55153(8) 0.0251(3) Uani 1 1 d . . . . .
H5 H 0.665157 0.399210 0.520820 0.030 Uiso 1 1 calc R U . . .
C6 C 0.82673(13) 0.50944(9) 0.53893(9) 0.0287(3) Uani 1 1 d . . . . .
H6 H 0.855827 0.467899 0.507878 0.034 Uiso 1 1 calc R U . . .
C7 C 0.89415(13) 0.57231(10) 0.55646(9) 0.0307(3) Uani 1 1 d . . . . .
H7 H 0.971086 0.573950 0.538708 0.037 Uiso 1 1 calc R U . . .
C8 C 0.85123(13) 0.63618(9) 0.60124(9) 0.0287(3) Uani 1 1 d . . . . .
H8 H 0.900636 0.679506 0.612896 0.034 Uiso 1 1 calc R U . . .
C9 C 0.74110(12) 0.63696(8) 0.62794(8) 0.0237(3) Uani 1 1 d . . . . .
C10 C 0.66840(12) 0.56938(8) 0.61243(8) 0.0215(3) Uani 1 1 d . . . . .
C11 C 0.71211(12) 0.50525(8) 0.56687(8) 0.0234(3) Uani 1 1 d . . . . .
C12 C 0.52821(13) 0.44045(8) 0.58063(8) 0.0230(3) Uani 1 1 d . . . . .
C13 C 0.49254(12) 0.50682(8) 0.62651(8) 0.0206(3) Uani 1 1 d . . . . .
C14 C 0.34032(12) 0.57409(8) 0.70940(8) 0.0223(3) Uani 1 1 d . . . . .
H14A H 0.405936 0.610765 0.718034 0.027 Uiso 1 1 calc R U . . .
H14B H 0.319867 0.553146 0.761733 0.027 Uiso 1 1 calc R U . . .
C15 C 0.68891(12) 0.70521(9) 0.67115(9) 0.0268(3) Uani 1 1 d . . . . .
H15A H 0.631288 0.684014 0.707408 0.032 Uiso 1 1 calc R U . . .
H15B H 0.646407 0.738174 0.631559 0.032 Uiso 1 1 calc R U . . .
C21 C 0.11231(12) 0.62998(8) 0.74916(8) 0.0219(3) Uani 1 1 d . . . . .
H21 H 0.047102 0.665498 0.732377 0.026 Uiso 1 1 calc R U . . .
C22 C 0.05891(13) 0.54828(8) 0.75821(9) 0.0263(3) Uani 1 1 d . . . . .
H22A H 0.028064 0.529759 0.706044 0.032 Uiso 1 1 calc R U . . .
H22B H 0.119323 0.510925 0.777210 0.032 Uiso 1 1 calc R U . . .
C23 C -0.03864(14) 0.55043(9) 0.81692(10) 0.0332(4) Uani 1 1 d . . . . .
H23A H -0.102609 0.583397 0.795017 0.040 Uiso 1 1 calc R U . . .
H23B H -0.068918 0.496674 0.824146 0.040 Uiso 1 1 calc R U . . .
C24 C 0.00288(15) 0.58319(9) 0.89712(10) 0.0342(4) Uani 1 1 d . . . . .
H24A H 0.058681 0.546113 0.922549 0.041 Uiso 1 1 calc R U . . .
H24B H -0.063836 0.588191 0.931829 0.041 Uiso 1 1 calc R U . . .
C25 C 0.06052(14) 0.66325(9) 0.88878(9) 0.0298(3) Uani 1 1 d . . . . .
H25A H 0.092555 0.680306 0.941151 0.036 Uiso 1 1 calc R U . . .
H25B H 0.001774 0.702194 0.870738 0.036 Uiso 1 1 calc R U . . .
C26 C 0.15793(13) 0.66080(9) 0.82961(8) 0.0254(3) Uani 1 1 d . . . . .
H26A H 0.190013 0.714166 0.823105 0.031 Uiso 1 1 calc R U . . .
H26B H 0.220916 0.626307 0.850325 0.031 Uiso 1 1 calc R U . . .
C28 C 0.17231(13) 0.79184(8) 0.66033(9) 0.0269(3) Uani 1 1 d . . . . .
H28A H 0.122291 0.778337 0.613481 0.032 Uiso 1 1 calc R U . . .
H28B H 0.124555 0.789068 0.707696 0.032 Uiso 1 1 calc R U . . .
C29 C 0.21772(15) 0.87561(9) 0.65125(10) 0.0337(4) Uani 1 1 d . . . . .
H29A H 0.151571 0.911873 0.642781 0.040 Uiso 1 1 calc R U . . .
H29B H 0.260124 0.891412 0.700683 0.040 Uiso 1 1 calc R U . . .
C30 C 0.29804(15) 0.88245(9) 0.58180(10) 0.0328(3) Uani 1 1 d . . . . .
H30A H 0.254281 0.870885 0.531673 0.039 Uiso 1 1 calc R U . . .
H30B H 0.328016 0.936729 0.578774 0.039 Uiso 1 1 calc R U . . .
C31 C 0.39848(14) 0.82550(10) 0.59204(10) 0.0336(4) Uani 1 1 d . . . . .
H31A H 0.446204 0.840185 0.639605 0.040 Uiso 1 1 calc R U . . .
H31B H 0.447769 0.828946 0.545480 0.040 Uiso 1 1 calc R U . . .
C32 C 0.35538(13) 0.74102(9) 0.60088(9) 0.0276(3) Uani 1 1 d . . . . .
H32A H 0.422612 0.706009 0.610936 0.033 Uiso 1 1 calc R U . . .
H32B H 0.316203 0.724331 0.550564 0.033 Uiso 1 1 calc R U . . .
C33 C 0.27103(12) 0.73181(8) 0.66868(8) 0.0230(3) Uani 1 1 d . . . . .
H33 H 0.314044 0.740525 0.720378 0.028 Uiso 1 1 calc R U . . .
C41 C 0.69091(12) 0.79628(9) 0.81168(8) 0.0249(3) Uani 1 1 d . . . . .
H41 H 0.729067 0.839928 0.842365 0.030 Uiso 1 1 calc R U . . .
C42 C 0.68239(14) 0.72616(10) 0.86841(9) 0.0311(3) Uani 1 1 d . . . . .
H42A H 0.654666 0.679668 0.838133 0.037 Uiso 1 1 calc R U . . .
H42B H 0.760390 0.713970 0.891224 0.037 Uiso 1 1 calc R U . . .
C43 C 0.60057(15) 0.74193(11) 0.93581(10) 0.0358(4) Uani 1 1 d . . . . .
H43A H 0.593727 0.693888 0.968248 0.043 Uiso 1 1 calc R U . . .
H43B H 0.633428 0.783900 0.970350 0.043 Uiso 1 1 calc R U . . .
C44 C 0.48089(14) 0.76656(10) 0.90436(10) 0.0323(3) Uani 1 1 d . . . . .
H44A H 0.445481 0.723386 0.872639 0.039 Uiso 1 1 calc R U . . .
H44B H 0.430660 0.777497 0.949267 0.039 Uiso 1 1 calc R U . . .
C45 C 0.49000(14) 0.83954(9) 0.85320(9) 0.0303(3) Uani 1 1 d . . . . .
H45A H 0.519952 0.883674 0.886072 0.036 Uiso 1 1 calc R U . . .
H45B H 0.412197 0.854126 0.831669 0.036 Uiso 1 1 calc R U . . .
C46 C 0.57068(13) 0.82537(9) 0.78466(9) 0.0266(3) Uani 1 1 d . . . . .
H46A H 0.534752 0.786214 0.748118 0.032 Uiso 1 1 calc R U . . .
H46B H 0.579025 0.874924 0.754823 0.032 Uiso 1 1 calc R U . . .
C47 C 0.78618(13) 0.86087(9) 0.66829(9) 0.0257(3) Uani 1 1 d . . . . .
H47 H 0.703983 0.878285 0.660668 0.031 Uiso 1 1 calc R U . . .
C48 C 0.85451(14) 0.92624(9) 0.71121(9) 0.0301(3) Uani 1 1 d . . . . .
H48A H 0.818023 0.937914 0.761992 0.036 Uiso 1 1 calc R U . . .
H48B H 0.934237 0.907660 0.723508 0.036 Uiso 1 1 calc R U . . .
C49 C 0.85971(15) 1.00143(10) 0.66226(10) 0.0342(4) Uani 1 1 d . . . . .
H49A H 0.781436 1.024815 0.657393 0.041 Uiso 1 1 calc R U . . .
H49B H 0.911174 1.039616 0.690208 0.041 Uiso 1 1 calc R U . . .
C50 C 0.90393(15) 0.98664(11) 0.57990(10) 0.0382(4) Uani 1 1 d . . . . .
H50A H 0.897758 1.035574 0.548441 0.046 Uiso 1 1 calc R U . . .
H50B H 0.986575 0.971594 0.584278 0.046 Uiso 1 1 calc R U . . .
C51 C 0.83571(16) 0.92207(11) 0.53746(10) 0.0397(4) Uani 1 1 d . . . . .
H51A H 0.870031 0.911425 0.485709 0.048 Uiso 1 1 calc R U . . .
H51B H 0.755036 0.939797 0.527264 0.048 Uiso 1 1 calc R U . . .
C52 C 0.83561(14) 0.84634(10) 0.58654(9) 0.0324(3) Uani 1 1 d . . . . .
H52A H 0.788569 0.806024 0.558070 0.039 Uiso 1 1 calc R U . . .
H52B H 0.915665 0.826224 0.593147 0.039 Uiso 1 1 calc R U . . .

loop_
_atom_site_aniso_label
_atom_site_aniso_U_11
_atom_site_aniso_U_22
_atom_site_aniso_U_33
_atom_site_aniso_U_23
_atom_site_aniso_U_13
_atom_site_aniso_U_12
P1 0.02052(18) 0.02154(18) 0.02059(18) -0.00123(12) 0.00376(13) -0.00003(12)
P2 0.02037(18) 0.02471(19) 0.0276(2) -0.00084(14) 0.00172(14) 0.00048(13)
N1 0.0216(5) 0.0213(6) 0.0180(5) 0.0003(4) 0.0034(4) 0.0031(4)
C1 0.0254(7) 0.0227(7) 0.0178(6) 0.0027(5) 0.0024(5) 0.0021(5)
C2 0.0279(7) 0.0256(7) 0.0249(7) 0.0042(6) 0.0055(6) -0.0010(6)
C3 0.0370(8) 0.0206(7) 0.0285(7) 0.0028(6) 0.0003(6) -0.0042(6)
C4 0.0376(8) 0.0191(7) 0.0243(7) 0.0000(5) 0.0003(6) 0.0033(6)
C5 0.0319(7) 0.0232(7) 0.0201(6) -0.0017(5) 0.0014(5) 0.0097(6)
C6 0.0269(7) 0.0348(8) 0.0246(7) -0.0039(6) 0.0049(6) 0.0110(6)
C7 0.0207(7) 0.0427(9) 0.0290(8) -0.0020(7) 0.0070(6) 0.0076(6)
C8 0.0223(7) 0.0339(8) 0.0299(8) -0.0016(6) 0.0030(6) 0.0004(6)
C9 0.0211(6) 0.0273(7) 0.0228(7) -0.0024(5) 0.0021(5) 0.0031(5)
C10 0.0215(6) 0.0248(7) 0.0182(6) 0.0006(5) 0.0024(5) 0.0049(5)
C11 0.0243(7) 0.0268(7) 0.0191(6) 0.0003(5) 0.0027(5) 0.0081(5)
C12 0.0293(7) 0.0204(7) 0.0193(6) 0.0019(5) 0.0002(5) 0.0047(5)
C13 0.0247(7) 0.0201(6) 0.0171(6) 0.0025(5) 0.0010(5) 0.0035(5)
C14 0.0211(6) 0.0254(7) 0.0207(6) -0.0010(5) 0.0046(5) 0.0018(5)
C15 0.0197(6) 0.0249(7) 0.0361(8) -0.0086(6) 0.0045(6) -0.0004(5)
C21 0.0205(6) 0.0211(7) 0.0246(7) -0.0010(5) 0.0060(5) 0.0000(5)
C22 0.0286(7) 0.0208(7) 0.0300(7) -0.0028(6) 0.0083(6) -0.0021(5)
C23 0.0320(8) 0.0236(7) 0.0451(9) -0.0025(6) 0.0166(7) -0.0057(6)
C24 0.0413(9) 0.0263(8) 0.0363(8) 0.0003(6) 0.0217(7) 0.0008(7)
C25 0.0340(8) 0.0263(7) 0.0300(8) -0.0050(6) 0.0137(6) -0.0005(6)
C26 0.0256(7) 0.0256(7) 0.0257(7) -0.0035(6) 0.0082(6) -0.0013(6)
C28 0.0296(7) 0.0228(7) 0.0288(7) 0.0004(6) 0.0070(6) 0.0005(6)
C29 0.0433(9) 0.0240(7) 0.0341(8) 0.0000(6) 0.0054(7) -0.0024(6)
C30 0.0405(9) 0.0278(7) 0.0300(8) 0.0058(6) -0.0005(7) -0.0105(7)
C31 0.0298(8) 0.0421(9) 0.0291(8) 0.0093(7) 0.0017(6) -0.0100(7)
C32 0.0249(7) 0.0332(8) 0.0250(7) 0.0036(6) 0.0047(6) -0.0013(6)
C33 0.0243(7) 0.0239(7) 0.0210(7) 0.0003(5) 0.0033(5) -0.0035(5)
C41 0.0257(7) 0.0252(7) 0.0239(7) -0.0008(6) 0.0019(5) 0.0002(6)
C42 0.0282(7) 0.0323(8) 0.0330(8) 0.0096(6) 0.0022(6) 0.0049(6)
C43 0.0345(8) 0.0424(9) 0.0306(8) 0.0108(7) 0.0033(7) 0.0016(7)
C44 0.0296(8) 0.0366(8) 0.0311(8) 0.0032(6) 0.0069(6) 0.0026(6)
C45 0.0336(8) 0.0291(8) 0.0288(8) -0.0008(6) 0.0078(6) 0.0079(6)
C46 0.0290(7) 0.0258(7) 0.0253(7) 0.0013(6) 0.0038(6) 0.0064(6)
C47 0.0237(7) 0.0280(7) 0.0257(7) 0.0006(6) 0.0036(6) 0.0001(6)
C48 0.0332(8) 0.0286(8) 0.0287(8) -0.0004(6) 0.0049(6) -0.0063(6)
C49 0.0363(8) 0.0292(8) 0.0375(9) 0.0028(7) 0.0060(7) -0.0048(6)
C50 0.0355(9) 0.0414(9) 0.0383(9) 0.0122(7) 0.0076(7) -0.0041(7)
C51 0.0416(9) 0.0521(11) 0.0256(8) 0.0063(7) 0.0035(7) 0.0000(8)
C52 0.0320(8) 0.0378(9) 0.0276(8) -0.0022(6) 0.0045(6) -0.0004(7)

loop_
_atom_type_symbol
_atom_type_description
_atom_type_scat_dispersion_real
_atom_type_scat_dispersion_imag
_atom_type_scat_source
C C 0.0181 0.0091 'International Tables Vol C Tables 4.2.6.8 and 6.1.1.4'
H H 0.0000 0.0000 'International Tables Vol C Tables 4.2.6.8 and 6.1.1.4'
N N 0.0311 0.0180 'International Tables Vol C Tables 4.2.6.8 and 6.1.1.4'
P P 0.2955 0.4335 'International Tables Vol C Tables 4.2.6.8 and 6.1.1.4'

loop_
_exptl_crystal_face_index_h
_exptl_crystal_face_index_k
_exptl_crystal_face_index_l
_exptl_crystal_face_perp_dist
2 -2 -10 0.0698
-6 -4 -5 0.1188
-6 -1 6 0.1403
-1 11 3 0.0710
1 3 10 0.1018
2 -9 5 0.0979
1 -10 -5 0.0626
-2 11 -1 0.0685
7 4 -3 0.1483
1 10 3 0.0586
-2 -9 6 0.1070

loop_
_geom_angle_atom_site_label_1
_geom_angle_atom_site_label_2
_geom_angle_atom_site_label_3
_geom_angle
_geom_angle_site_symmetry_1
_geom_angle_site_symmetry_3
_geom_angle_publ_flag
C21 P1 C14 102.19(6) . . ?
C33 P1 C14 100.97(7) . . ?
C33 P1 C21 102.51(6) . . ?
C15 P2 C41 98.72(7) . . ?
C15 P2 C47 101.41(7) . . ?
C47 P2 C41 102.21(7) . . ?
C10 N1 C13 119.21(12) . . ?
C2 C1 C13 118.46(13) . . ?
C2 C1 C14 121.12(13) . . ?
C13 C1 C14 120.42(12) . . ?
C1 C2 H2 118.7 . . ?
C1 C2 C3 122.56(14) . . ?
C3 C2 H2 118.7 . . ?
C2 C3 H3 119.9 . . ?
C4 C3 C2 120.28(14) . . ?
C4 C3 H3 119.9 . . ?
C3 C4 H4 120.0 . . ?
C3 C4 C12 120.02(13) . . ?
C12 C4 H4 120.0 . . ?
C11 C5 H5 119.6 . . ?
C11 C5 C12 120.74(13) . . ?
C12 C5 H5 119.6 . . ?
C7 C6 H6 119.9 . . ?
C7 C6 C11 120.22(13) . . ?
C11 C6 H6 119.9 . . ?
C6 C7 H7 119.6 . . ?
C6 C7 C8 120.81(13) . . ?
C8 C7 H7 119.6 . . ?
C7 C8 H8 119.0 . . ?
C9 C8 C7 121.99(14) . . ?
C9 C8 H8 119.0 . . ?
C8 C9 C10 118.42(13) . . ?
C8 C9 C15 124.11(13) . . ?
C10 C9 C15 117.46(12) . . ?
N1 C10 C9 118.46(12) . . ?
N1 C10 C11 122.28(13) . . ?
C11 C10 C9 119.26(12) . . ?
C5 C11 C6 122.96(13) . . ?
C5 C11 C10 117.80(13) . . ?
C6 C11 C10 119.24(13) . . ?
C4 C12 C13 119.64(13) . . ?
C5 C12 C4 122.85(13) . . ?
C5 C12 C13 117.51(13) . . ?
N1 C13 C1 118.55(12) . . ?
N1 C13 C12 122.44(13) . . ?
C1 C13 C12 119.01(13) . . ?
P1 C14 H14A 108.8 . . ?
P1 C14 H14B 108.8 . . ?
C1 C14 P1 113.91(10) . . ?
C1 C14 H14A 108.8 . . ?
C1 C14 H14B 108.8 . . ?
H14A C14 H14B 107.7 . . ?
P2 C15 H15A 107.9 . . ?
P2 C15 H15B 107.9 . . ?
C9 C15 P2 117.45(10) . . ?
C9 C15 H15A 107.9 . . ?
C9 C15 H15B 107.9 . . ?
H15A C15 H15B 107.2 . . ?
P1 C21 H21 106.0 . . ?
C22 C21 P1 109.99(9) . . ?
C22 C21 H21 106.0 . . ?
C26 C21 P1 117.61(10) . . ?
C26 C21 H21 106.0 . . ?
C26 C21 C22 110.47(12) . . ?
C21 C22 H22A 109.5 . . ?
C21 C22 H22B 109.5 . . ?
H22A C22 H22B 108.1 . . ?
C23 C22 C21 110.63(11) . . ?
C23 C22 H22A 109.5 . . ?
C23 C22 H22B 109.5 . . ?
C22 C23 H23A 109.3 . . ?
C22 C23 H23B 109.3 . . ?
H23A C23 H23B 108.0 . . ?
C24 C23 C22 111.62(13) . . ?
C24 C23 H23A 109.3 . . ?
C24 C23 H23B 109.3 . . ?
C23 C24 H24A 109.3 . . ?
C23 C24 H24B 109.3 . . ?
C23 C24 C25 111.66(13) . . ?
H24A C24 H24B 107.9 . . ?
C25 C24 H24A 109.3 . . ?
C25 C24 H24B 109.3 . . ?
C24 C25 H25A 109.3 . . ?
C24 C25 H25B 109.3 . . ?
C24 C25 C26 111.69(12) . . ?
H25A C25 H25B 107.9 . . ?
C26 C25 H25A 109.3 . . ?
C26 C25 H25B 109.3 . . ?
C21 C26 C25 110.47(12) . . ?
C21 C26 H26A 109.6 . . ?
C21 C26 H26B 109.6 . . ?
C25 C26 H26A 109.6 . . ?
C25 C26 H26B 109.6 . . ?
H26A C26 H26B 108.1 . . ?
H28A C28 H28B 107.9 . . ?
C29 C28 H28A 109.2 . . ?
C29 C28 H28B 109.2 . . ?
C29 C28 C33 111.94(13) . . ?
C33 C28 H28A 109.2 . . ?
C33 C28 H28B 109.2 . . ?
C28 C29 H29A 109.3 . . ?
C28 C29 H29B 109.3 . . ?
H29A C29 H29B 108.0 . . ?
C30 C29 C28 111.64(13) . . ?
C30 C29 H29A 109.3 . . ?
C30 C29 H29B 109.3 . . ?
C29 C30 H30A 109.6 . . ?
C29 C30 H30B 109.6 . . ?
H30A C30 H30B 108.1 . . ?
C31 C30 C29 110.38(13) . . ?
C31 C30 H30A 109.6 . . ?
C31 C30 H30B 109.6 . . ?
C30 C31 H31A 109.4 . . ?
C30 C31 H31B 109.4 . . ?
C30 C31 C32 111.17(13) . . ?
H31A C31 H31B 108.0 . . ?
C32 C31 H31A 109.4 . . ?
C32 C31 H31B 109.4 . . ?
C31 C32 H32A 109.1 . . ?
C31 C32 H32B 109.1 . . ?
C31 C32 C33 112.68(13) . . ?
H32A C32 H32B 107.8 . . ?
C33 C32 H32A 109.1 . . ?
C33 C32 H32B 109.1 . . ?
P1 C33 H33 109.0 . . ?
C28 C33 P1 110.82(10) . . ?
C28 C33 C32 110.69(12) . . ?
C28 C33 H33 109.0 . . ?
C32 C33 P1 108.30(10) . . ?
C32 C33 H33 109.0 . . ?
P2 C41 H41 107.0 . . ?
C42 C41 P2 109.11(10) . . ?
C42 C41 H41 107.0 . . ?
C46 C41 P2 115.24(10) . . ?
C46 C41 H41 107.0 . . ?
C46 C41 C42 111.06(12) . . ?
C41 C42 H42A 109.1 . . ?
C41 C42 H42B 109.1 . . ?
H42A C42 H42B 107.8 . . ?
C43 C42 C41 112.49(13) . . ?
C43 C42 H42A 109.1 . . ?
C43 C42 H42B 109.1 . . ?
C42 C43 H43A 109.3 . . ?
C42 C43 H43B 109.3 . . ?
H43A C43 H43B 108.0 . . ?
C44 C43 C42 111.60(14) . . ?
C44 C43 H43A 109.3 . . ?
C44 C43 H43B 109.3 . . ?
C43 C44 H44A 109.7 . . ?
C43 C44 H44B 109.7 . . ?
H44A C44 H44B 108.2 . . ?
C45 C44 C43 110.02(14) . . ?
C45 C44 H44A 109.7 . . ?
C45 C44 H44B 109.7 . . ?
C44 C45 H45A 109.5 . . ?
C44 C45 H45B 109.5 . . ?
C44 C45 C46 110.94(12) . . ?
H45A C45 H45B 108.0 . . ?
C46 C45 H45A 109.5 . . ?
C46 C45 H45B 109.5 . . ?
C41 C46 C45 113.45(12) . . ?
C41 C46 H46A 108.9 . . ?
C41 C46 H46B 108.9 . . ?
C45 C46 H46A 108.9 . . ?
C45 C46 H46B 108.9 . . ?
H46A C46 H46B 107.7 . . ?
P2 C47 H47 108.4 . . ?
C48 C47 P2 110.01(10) . . ?
C48 C47 H47 108.4 . . ?
C48 C47 C52 109.89(12) . . ?
C52 C47 P2 111.52(11) . . ?
C52 C47 H47 108.4 . . ?
C47 C48 H48A 109.1 . . ?
C47 C48 H48B 109.1 . . ?
H48A C48 H48B 107.8 . . ?
C49 C48 C47 112.57(13) . . ?
C49 C48 H48A 109.1 . . ?
C49 C48 H48B 109.1 . . ?
C48 C49 H49A 109.2 . . ?
C48 C49 H49B 109.2 . . ?
H49A C49 H49B 107.9 . . ?
C50 C49 C48 112.17(14) . . ?
C50 C49 H49A 109.2 . . ?
C50 C49 H49B 109.2 . . ?
C49 C50 H50A 109.3 . . ?
C49 C50 H50B 109.3 . . ?
H50A C50 H50B 108.0 . . ?
C51 C50 C49 111.43(14) . . ?
C51 C50 H50A 109.3 . . ?
C51 C50 H50B 109.3 . . ?
C50 C51 H51A 109.3 . . ?
C50 C51 H51B 109.3 . . ?
C50 C51 C52 111.43(14) . . ?
H51A C51 H51B 108.0 . . ?
C52 C51 H51A 109.3 . . ?
C52 C51 H51B 109.3 . . ?
C47 C52 C51 111.00(13) . . ?
C47 C52 H52A 109.4 . . ?
C47 C52 H52B 109.4 . . ?
C51 C52 H52A 109.4 . . ?
C51 C52 H52B 109.4 . . ?
H52A C52 H52B 108.0 . . ?

loop_
_geom_bond_atom_site_label_1
_geom_bond_atom_site_label_2
_geom_bond_distance
_geom_bond_site_symmetry_2
_geom_bond_publ_flag
P1 C14 1.8750(14) . ?
P1 C21 1.8598(14) . ?
P1 C33 1.8596(14) . ?
P2 C15 1.8590(15) . ?
P2 C41 1.8773(15) . ?
P2 C47 1.8661(15) . ?
N1 C10 1.3423(18) . ?
N1 C13 1.3437(18) . ?
C1 C2 1.368(2) . ?
C1 C13 1.4383(19) . ?
C1 C14 1.5120(19) . ?
C2 H2 0.9500 . ?
C2 C3 1.422(2) . ?
C3 H3 0.9500 . ?
C3 C4 1.359(2) . ?
C4 H4 0.9500 . ?
C4 C12 1.427(2) . ?
C5 H5 0.9500 . ?
C5 C11 1.389(2) . ?
C5 C12 1.391(2) . ?
C6 H6 0.9500 . ?
C6 C7 1.352(2) . ?
C6 C11 1.426(2) . ?
C7 H7 0.9500 . ?
C7 C8 1.425(2) . ?
C8 H8 0.9500 . ?
C8 C9 1.367(2) . ?
C9 C10 1.444(2) . ?
C9 C15 1.5109(19) . ?
C10 C11 1.4392(19) . ?
C12 C13 1.4401(19) . ?
C14 H14A 0.9900 . ?
C14 H14B 0.9900 . ?
C15 H15A 0.9900 . ?
C15 H15B 0.9900 . ?
C21 H21 1.0000 . ?
C21 C22 1.5334(19) . ?
C21 C26 1.532(2) . ?
C22 H22A 0.9900 . ?
C22 H22B 0.9900 . ?
C22 C23 1.530(2) . ?
C23 H23A 0.9900 . ?
C23 H23B 0.9900 . ?
C23 C24 1.526(2) . ?
C24 H24A 0.9900 . ?
C24 H24B 0.9900 . ?
C24 C25 1.527(2) . ?
C25 H25A 0.9900 . ?
C25 H25B 0.9900 . ?
C25 C26 1.5341(19) . ?
C26 H26A 0.9900 . ?
C26 H26B 0.9900 . ?
C28 H28A 0.9900 . ?
C28 H28B 0.9900 . ?
C28 C29 1.531(2) . ?
C28 C33 1.536(2) . ?
C29 H29A 0.9900 . ?
C29 H29B 0.9900 . ?
C29 C30 1.527(2) . ?
C30 H30A 0.9900 . ?
C30 H30B 0.9900 . ?
C30 C31 1.519(2) . ?
C31 H31A 0.9900 . ?
C31 H31B 0.9900 . ?
C31 C32 1.533(2) . ?
C32 H32A 0.9900 . ?
C32 H32B 0.9900 . ?
C32 C33 1.5397(19) . ?
C33 H33 1.0000 . ?
C41 H41 1.0000 . ?
C41 C42 1.537(2) . ?
C41 C46 1.530(2) . ?
C42 H42A 0.9900 . ?
C42 H42B 0.9900 . ?
C42 C43 1.531(2) . ?
C43 H43A 0.9900 . ?
C43 H43B 0.9900 . ?
C43 C44 1.524(2) . ?
C44 H44A 0.9900 . ?
C44 H44B 0.9900 . ?
C44 C45 1.520(2) . ?
C45 H45A 0.9900 . ?
C45 H45B 0.9900 . ?
C45 C46 1.533(2) . ?
C46 H46A 0.9900 . ?
C46 H46B 0.9900 . ?
C47 H47 1.0000 . ?
C47 C48 1.533(2) . ?
C47 C52 1.534(2) . ?
C48 H48A 0.9900 . ?
C48 H48B 0.9900 . ?
C48 C49 1.527(2) . ?
C49 H49A 0.9900 . ?
C49 H49B 0.9900 . ?
C49 C50 1.521(2) . ?
C50 H50A 0.9900 . ?
C50 H50B 0.9900 . ?
C50 C51 1.519(3) . ?
C51 H51A 0.9900 . ?
C51 H51B 0.9900 . ?
C51 C52 1.534(2) . ?
C52 H52A 0.9900 . ?
C52 H52B 0.9900 . ?

loop_
_geom_torsion_atom_site_label_1
_geom_torsion_atom_site_label_2
_geom_torsion_atom_site_label_3
_geom_torsion_atom_site_label_4
_geom_torsion
_geom_torsion_site_symmetry_1
_geom_torsion_site_symmetry_2
_geom_torsion_site_symmetry_3
_geom_torsion_site_symmetry_4
_geom_torsion_publ_flag
P1 C21 C22 C23 -170.80(11) . . . . ?
P1 C21 C26 C25 175.08(10) . . . . ?
P2 C41 C42 C43 -178.22(11) . . . . ?
P2 C41 C46 C45 175.07(10) . . . . ?
P2 C47 C48 C49 177.54(11) . . . . ?
P2 C47 C52 C51 -178.45(11) . . . . ?
N1 C10 C11 C5 0.8(2) . . . . ?
N1 C10 C11 C6 -179.77(13) . . . . ?
C1 C2 C3 C4 -0.3(2) . . . . ?
C2 C1 C13 N1 177.85(12) . . . . ?
C2 C1 C13 C12 -2.02(19) . . . . ?
C2 C1 C14 P1 -63.02(16) . . . . ?
C2 C3 C4 C12 -0.7(2) . . . . ?
C3 C4 C12 C5 -179.31(14) . . . . ?
C3 C4 C12 C13 0.3(2) . . . . ?
C4 C12 C13 N1 -178.75(13) . . . . ?
C4 C12 C13 C1 1.11(19) . . . . ?
C5 C12 C13 N1 0.8(2) . . . . ?
C5 C12 C13 C1 -179.31(12) . . . . ?
C6 C7 C8 C9 -0.3(2) . . . . ?
C7 C6 C11 C5 -179.36(14) . . . . ?
C7 C6 C11 C10 1.3(2) . . . . ?
C7 C8 C9 C10 2.4(2) . . . . ?
C7 C8 C9 C15 -176.02(14) . . . . ?
C8 C9 C10 N1 177.97(13) . . . . ?
C8 C9 C10 C11 -2.6(2) . . . . ?
C8 C9 C15 P2 -28.2(2) . . . . ?
C9 C10 C11 C5 -178.58(13) . . . . ?
C9 C10 C11 C6 0.8(2) . . . . ?
C10 N1 C13 C1 179.04(12) . . . . ?
C10 N1 C13 C12 -1.09(19) . . . . ?
C10 C9 C15 P2 153.45(11) . . . . ?
C11 C5 C12 C4 179.88(13) . . . . ?
C11 C5 C12 C13 0.3(2) . . . . ?
C11 C6 C7 C8 -1.6(2) . . . . ?
C12 C5 C11 C6 179.55(13) . . . . ?
C12 C5 C11 C10 -1.1(2) . . . . ?
C13 N1 C10 C9 179.68(12) . . . . ?
C13 N1 C10 C11 0.2(2) . . . . ?
C13 C1 C2 C3 1.6(2) . . . . ?
C13 C1 C14 P1 117.38(12) . . . . ?
C14 P1 C21 C22 -73.58(11) . . . . ?
C14 P1 C21 C26 54.02(12) . . . . ?
C14 P1 C33 C28 -162.46(10) . . . . ?
C14 P1 C33 C32 75.95(11) . . . . ?
C14 C1 C2 C3 -177.96(13) . . . . ?
C14 C1 C13 N1 -2.54(19) . . . . ?
C14 C1 C13 C12 177.59(12) . . . . ?
C15 P2 C41 C42 75.65(11) . . . . ?
C15 P2 C41 C46 -50.07(12) . . . . ?
C15 P2 C47 C48 173.94(10) . . . . ?
C15 P2 C47 C52 -63.86(12) . . . . ?
C15 C9 C10 N1 -3.54(19) . . . . ?
C15 C9 C10 C11 175.92(13) . . . . ?
C21 P1 C14 C1 128.21(10) . . . . ?
C21 P1 C33 C28 -57.19(11) . . . . ?
C21 P1 C33 C32 -178.78(10) . . . . ?
C21 C22 C23 C24 -55.85(17) . . . . ?
C22 C21 C26 C25 -57.55(15) . . . . ?
C22 C23 C24 C25 53.87(18) . . . . ?
C23 C24 C25 C26 -53.82(18) . . . . ?
C24 C25 C26 C21 55.68(17) . . . . ?
C26 C21 C22 C23 57.74(16) . . . . ?
C28 C29 C30 C31 -57.21(18) . . . . ?
C29 C28 C33 P1 -172.46(10) . . . . ?
C29 C28 C33 C32 -52.28(16) . . . . ?
C29 C30 C31 C32 56.58(17) . . . . ?
C30 C31 C32 C33 -55.08(17) . . . . ?
C31 C32 C33 P1 174.00(10) . . . . ?
C31 C32 C33 C28 52.33(16) . . . . ?
C33 P1 C14 C1 -126.27(10) . . . . ?
C33 P1 C21 C22 -177.90(10) . . . . ?
C33 P1 C21 C26 -50.30(12) . . . . ?
C33 C28 C29 C30 55.54(18) . . . . ?
C41 P2 C15 C9 -146.83(12) . . . . ?
C41 P2 C47 C48 72.29(11) . . . . ?
C41 P2 C47 C52 -165.51(11) . . . . ?
C41 C42 C43 C44 54.90(19) . . . . ?
C42 C41 C46 C45 50.36(17) . . . . ?
C42 C43 C44 C45 -58.01(19) . . . . ?
C43 C44 C45 C46 57.35(18) . . . . ?
C44 C45 C46 C41 -54.68(18) . . . . ?
C46 C41 C42 C43 -50.13(18) . . . . ?
C47 P2 C15 C9 108.74(12) . . . . ?
C47 P2 C41 C42 179.41(10) . . . . ?
C47 P2 C41 C46 53.70(12) . . . . ?
C47 C48 C49 C50 -53.15(19) . . . . ?
C48 C47 C52 C51 -56.18(17) . . . . ?
C48 C49 C50 C51 52.9(2) . . . . ?
C49 C50 C51 C52 -55.1(2) . . . . ?
C50 C51 C52 C47 57.39(19) . . . . ?
C52 C47 C48 C49 54.38(17) . . . . ?

loop_
_exptl_oxdiff_crystal_face_indexfrac_h
_exptl_oxdiff_crystal_face_indexfrac_k
_exptl_oxdiff_crystal_face_indexfrac_l
_exptl_oxdiff_crystal_face_x
_exptl_oxdiff_crystal_face_y
_exptl_oxdiff_crystal_face_z
2.1352 -2.1779 -10.3971 -0.3324 0.2061 -0.9203
-5.6728 -4.2955 -5.4667 0.6154 -0.3742 -0.6937
-6.3594 -1.0972 6.0752 0.7886 -0.4834 0.3800
-1.4238 10.5242 2.7552 -0.4503 -0.7338 0.5087
0.8727 2.8694 10.4544 0.0275 0.0502 0.9984
2.2153 -9.1364 5.1436 0.5077 0.8314 0.2260
0.9334 -9.6013 -5.3271 0.3673 0.5969 -0.7134
-1.9058 10.6672 -0.7673 -0.5116 -0.8356 0.2002
6.8787 3.5145 -3.0567 -0.9021 0.4294 -0.0422
0.6023 10.4960 3.3182 -0.6111 -0.5248 0.5926
-1.6028 -9.2940 5.5431 0.8629 0.4691 0.1880
